data_7226109
loop_
_publ_author_name
'Panja, Sumit Kumar'
'Dwivedi, Nidhi'
'Saha, Satyen'

_publ_section_title
;
 Manipulating the proton transfer process in molecular complexes:
 synthesis and spectroscopic studies.
;
_journal_issue 31
_journal_name_full 'Physical chemistry chemical physics : PCCP'
_journal_page_first 21600
_journal_page_last 21609
_journal_paper_doi 10.1039/c6cp03797f
_journal_volume 18
_journal_year 2016
_chemical_formula_moiety 'C6 H3 N2 O5,C6 H14 N'
_chemical_formula_sum 'C12 H17 N3 O5'
_chemical_formula_weight 283.29
_chemical_melting_point 416.2
_chemical_name_common MP(DNP)
_chemical_name_systematic
;
2,4-dinitrophenol-1-methylpiperidine (1:1)
;
_space_group_crystal_system monoclinic
_space_group_IT_number 14
_space_group_name_Hall '-P 2ybc'
_space_group_name_H-M_alt 'P 1 21/c 1'
_symmetry_space_group_name_Hall '-P 2ybc'
_symmetry_space_group_name_H-M 'P 1 21/c 1'
_atom_sites_solution_hydrogens mixed
_audit_block_doi 10.5517/ccyb019
_audit_creation_method SHELXL-2014/7
_audit_update_record
;
2015-07-16 deposited with the CCDC.
2016-07-18 downloaded from the CCDC.
;
_cell_angle_alpha 90
_cell_angle_beta 102.802(9)
_cell_angle_gamma 90
_cell_formula_units_Z 4
_cell_length_a 7.5357(6)
_cell_length_b 17.1542(11)
_cell_length_c 10.8286(9)
_cell_measurement_reflns_used 1204
_cell_measurement_temperature 293(2)
_cell_measurement_theta_max 0.979
_cell_measurement_theta_min 0.974
_cell_volume 1365.00(19)
_computing_cell_refinement
;
CrysAlisPro, Agilent Technologies,
Version 1.171.34.49 (release 20-01-2011 CrysAlis171 .NET)
(compiled Jan 20 2011,15:58:25)
;
_computing_data_collection
;
CrysAlisPro, Agilent Technologies,
Version 1.171.34.49 (release 20-01-2011 CrysAlis171 .NET)
(compiled Jan 20 2011,15:58:25)
;
_computing_data_reduction
;
CrysAlisPro, Agilent Technologies,
Version 1.171.34.49 (release 20-01-2011 CrysAlis171 .NET)
(compiled Jan 20 2011,15:58:25)
;
_computing_molecular_graphics 'SHELXL-2014/7 (Sheldrick, 2014)'
_computing_publication_material
;
CrysAlisPro, Agilent Technologies,
Version 1.171.34.49 (release 20-01-2011 CrysAlis171 .NET)
(compiled Jan 20 2011,15:58:25)
;
_computing_structure_refinement 'SHELXL-2014/7 (Sheldrick, 2014)'
_computing_structure_solution Wingx
_diffrn_ambient_temperature 293(2)
_diffrn_detector_area_resol_mean 16.0938
_diffrn_measured_fraction_theta_full 0.997
_diffrn_measured_fraction_theta_max 0.847
_diffrn_measurement_device_type 'Xcalibur, Eos'
_diffrn_measurement_method '\w scans'
_diffrn_radiation_type MoK\a
_diffrn_radiation_wavelength 0.71073
_diffrn_reflns_av_R_equivalents 0.0211
_diffrn_reflns_av_unetI/netI 0.0393
_diffrn_reflns_Laue_measured_fraction_full 0.997
_diffrn_reflns_Laue_measured_fraction_max 0.847
_diffrn_reflns_limit_h_max 10
_diffrn_reflns_limit_h_min -9
_diffrn_reflns_limit_k_max 23
_diffrn_reflns_limit_k_min -21
_diffrn_reflns_limit_l_max 14
_diffrn_reflns_limit_l_min -14
_diffrn_reflns_number 6011
_diffrn_reflns_point_group_measured_fraction_full 0.997
_diffrn_reflns_point_group_measured_fraction_max 0.847
_diffrn_reflns_theta_full 25.000
_diffrn_reflns_theta_max 29.112
_diffrn_reflns_theta_min 3.232
_diffrn_source 'Enhance (Mo) X-ray Source'
_exptl_absorpt_coefficient_mu 0.108
_exptl_absorpt_correction_T_max 0.979
_exptl_absorpt_correction_T_min 0.974
_exptl_absorpt_correction_type multi-scan
_exptl_absorpt_process_details
;
CrysAlisPro, Agilent Technologies,
Version 1.171.34.49 (release 20-01-2011 CrysAlis171 .NET)
(compiled Jan 20 2011,15:58:25)
Empirical absorption correction using spherical harmonics,
 implemented in SCALE3 ABSPACK scaling algorithm.
;
_exptl_crystal_colour yellow
_exptl_crystal_density_diffrn 1.378
_exptl_crystal_description rectangular
_exptl_crystal_F_000 600
_exptl_crystal_recrystallization_method 'Re-crystallisation from solvent: Ethanol'
_exptl_crystal_size_max 0.3
_exptl_crystal_size_mid 0.2
_exptl_crystal_size_min 0.2
_refine_diff_density_max 0.365
_refine_diff_density_min -0.235
_refine_diff_density_rms 0.058
_refine_ls_extinction_method none
_refine_ls_goodness_of_fit_ref 1.025
_refine_ls_hydrogen_treatment mixed
_refine_ls_matrix_type full
_refine_ls_number_parameters 185
_refine_ls_number_reflns 3110
_refine_ls_number_restraints 0
_refine_ls_restrained_S_all 1.025
_refine_ls_R_factor_all 0.0976
_refine_ls_R_factor_gt 0.0570
_refine_ls_shift/su_max 0.000
_refine_ls_shift/su_mean 0.000
_refine_ls_structure_factor_coef Fsqd
_refine_ls_weighting_details 'w=1/[\s^2^(Fo^2^)+(0.0572P)^2^+0.2939P] where P=(Fo^2^+2Fc^2^)/3'
_refine_ls_weighting_scheme calc
_refine_ls_wR_factor_gt 0.1283
_refine_ls_wR_factor_ref 0.1521
_reflns_Friedel_coverage 0.000
_reflns_number_gt 1917
_reflns_number_total 3110
_reflns_threshold_expression 'I > 2\s(I)'
_cod_data_source_file c6cp03797f2.cif
_cod_data_source_block shelx
_cod_database_code 7226109
_shelx_shelxl_version_number 2014/7
_shelx_space_group_comment
;
The symmetry employed for this shelxl refinement is uniquely defined
by the following loop, which should always be used as a source of
symmetry information in preference to the above space-group names.
They are only intended as comments.
;

loop_
_space_group_symop_operation_xyz
'x, y, z'
'-x, y+1/2, -z+1/2'
'-x, -y, -z'
'x, -y-1/2, z-1/2'

loop_
_atom_site_label
_atom_site_type_symbol
_atom_site_fract_x
_atom_site_fract_y
_atom_site_fract_z
_atom_site_U_iso_or_equiv
_atom_site_adp_type
_atom_site_occupancy
_atom_site_site_symmetry_order
_atom_site_calc_flag
_atom_site_refinement_flags_posn
_atom_site_refinement_flags_adp
O16 O 0.2670(2) 0.51460(8) 0.20443(14) 0.0595(5) Uani 1 1 d . .
C11 C 0.2669(3) 0.39144(12) 0.52846(19) 0.0456(5) Uani 1 1 d . .
C8 C 0.2734(3) 0.47937(11) 0.30735(19) 0.0408(5) Uani 1 1 d . .
C9 C 0.2554(3) 0.51391(10) 0.42502(19) 0.0405(5) Uani 1 1 d . .
C13 C 0.2936(3) 0.39618(11) 0.3139(2) 0.0460(5) Uani 1 1 d . .
H13 H 0.3094 0.3699 0.2420 0.055 Uiso 1 1 calc R U
C12 C 0.2911(3) 0.35414(11) 0.4186(2) 0.0474(5) Uani 1 1 d . .
H12 H 0.3054 0.3003 0.4178 0.057 Uiso 1 1 calc R U
C10 C 0.2495(3) 0.47067(12) 0.5312(2) 0.0465(5) Uani 1 1 d . .
H10 H 0.2337 0.4953 0.6045 0.056 Uiso 1 1 calc R U
O17 O 0.2966(3) 0.63959(9) 0.36103(19) 0.0864(6) Uani 1 1 d . .
N15 N 0.2606(3) 0.34693(14) 0.6395(2) 0.0678(6) Uani 1 1 d . .
N14 N 0.2426(3) 0.59723(11) 0.4366(2) 0.0577(5) Uani 1 1 d . .
O20 O 0.2802(3) 0.27643(12) 0.63755(19) 0.0980(7) Uani 1 1 d . .
O19 O 0.2347(3) 0.38140(13) 0.73345(18) 0.0985(7) Uani 1 1 d . .
O18 O 0.1852(3) 0.62353(10) 0.5250(2) 0.0990(7) Uani 1 1 d . .
N1 N 0.1839(2) 0.64838(10) 0.07121(18) 0.0494(5) Uani 1 1 d . .
C2 C 0.3581(3) 0.68366(12) 0.0544(2) 0.0554(6) Uani 1 1 d . .
H2A H 0.4293 0.7005 0.1359 0.066 Uiso 1 1 calc R U
H2B H 0.3320 0.7291 0.0000 0.066 Uiso 1 1 calc R U
C3 C 0.4667(3) 0.62539(14) -0.0037(3) 0.0609(6) Uani 1 1 d . .
H3A H 0.5757 0.6505 -0.0181 0.073 Uiso 1 1 calc R U
H3B H 0.5042 0.5829 0.0554 0.073 Uiso 1 1 calc R U
C5 C 0.1858(4) 0.55772(16) -0.1071(3) 0.0691(7) Uani 1 1 d . .
H5A H 0.1136 0.5396 -0.1875 0.083 Uiso 1 1 calc R U
H5B H 0.2140 0.5130 -0.0512 0.083 Uiso 1 1 calc R U
C4 C 0.3595(4) 0.59281(16) -0.1274(2) 0.0671(7) Uani 1 1 d . .
H4A H 0.3323 0.6341 -0.1900 0.081 Uiso 1 1 calc R U
H4B H 0.4307 0.5533 -0.1586 0.081 Uiso 1 1 calc R U
C6 C 0.0768(3) 0.61536(15) -0.0504(2) 0.0614(6) Uani 1 1 d . .
H6A H 0.0379 0.6574 -0.1101 0.074 Uiso 1 1 calc R U
H6B H -0.0313 0.5899 -0.0350 0.074 Uiso 1 1 calc R U
C7 C 0.0726(4) 0.70616(15) 0.1226(3) 0.0724(8) Uani 1 1 d . .
H7A H -0.0384 0.6821 0.1325 0.109 Uiso 1 1 calc R U
H7B H 0.1395 0.7244 0.2033 0.109 Uiso 1 1 calc R U
H7C H 0.0447 0.7493 0.0651 0.109 Uiso 1 1 calc R U
H1 H 0.212(3) 0.6088(14) 0.128(2) 0.062(7) Uiso 1 1 d . .

loop_
_atom_site_aniso_label
_atom_site_aniso_U_11
_atom_site_aniso_U_22
_atom_site_aniso_U_33
_atom_site_aniso_U_23
_atom_site_aniso_U_13
_atom_site_aniso_U_12
O16 0.0872(12) 0.0455(9) 0.0497(9) 0.0143(7) 0.0238(8) 0.0090(8)
C11 0.0486(11) 0.0462(12) 0.0411(12) 0.0085(10) 0.0079(9) -0.0084(10)
C8 0.0420(11) 0.0370(10) 0.0437(12) 0.0064(9) 0.0103(9) 0.0021(8)
C9 0.0412(11) 0.0320(10) 0.0472(12) -0.0021(9) 0.0071(9) -0.0006(8)
C13 0.0586(13) 0.0371(11) 0.0440(12) 0.0000(9) 0.0149(10) 0.0034(9)
C12 0.0528(12) 0.0315(10) 0.0574(14) 0.0064(10) 0.0108(10) 0.0016(9)
C10 0.0491(12) 0.0507(12) 0.0401(12) -0.0053(10) 0.0105(10) -0.0067(10)
O17 0.1391(18) 0.0404(9) 0.0748(13) 0.0067(9) 0.0133(12) -0.0155(10)
N15 0.0804(15) 0.0698(15) 0.0503(13) 0.0159(12) 0.0081(11) -0.0208(12)
N14 0.0624(12) 0.0417(10) 0.0657(14) -0.0096(10) 0.0074(10) -0.0019(9)
O20 0.148(2) 0.0642(13) 0.0771(15) 0.0329(11) 0.0148(13) -0.0178(12)
O19 0.144(2) 0.1091(16) 0.0483(11) 0.0057(12) 0.0345(12) -0.0332(14)
O18 0.1291(18) 0.0576(11) 0.1260(18) -0.0321(12) 0.0616(16) -0.0001(11)
N1 0.0567(11) 0.0402(9) 0.0545(12) 0.0175(9) 0.0192(9) 0.0072(8)
C2 0.0556(13) 0.0436(12) 0.0673(16) 0.0097(11) 0.0145(12) -0.0067(10)
C3 0.0501(13) 0.0593(14) 0.0757(17) 0.0127(13) 0.0192(12) -0.0020(11)
C5 0.0714(16) 0.0712(17) 0.0629(16) -0.0076(14) 0.0108(13) -0.0088(14)
C4 0.0739(16) 0.0692(16) 0.0634(17) 0.0111(14) 0.0264(14) 0.0051(14)
C6 0.0507(13) 0.0685(15) 0.0628(15) 0.0090(13) 0.0078(11) -0.0079(12)
C7 0.0821(18) 0.0611(15) 0.0818(19) 0.0193(14) 0.0349(16) 0.0205(13)

loop_
_atom_type_symbol
_atom_type_description
_atom_type_scat_dispersion_real
_atom_type_scat_dispersion_imag
_atom_type_scat_source
C C 0.0033 0.0016 'International Tables Vol C Tables 4.2.6.8 and 6.1.1.4'
H H 0.0000 0.0000 'International Tables Vol C Tables 4.2.6.8 and 6.1.1.4'
N N 0.0061 0.0033 'International Tables Vol C Tables 4.2.6.8 and 6.1.1.4'
O O 0.0106 0.0060 'International Tables Vol C Tables 4.2.6.8 and 6.1.1.4'

loop_
_citation_id
_citation_doi
_citation_year
1 10.1039/C5RA09036A 2015

loop_
_geom_angle_atom_site_label_1
_geom_angle_atom_site_label_2
_geom_angle_atom_site_label_3
_geom_angle
C10 C11 C12 120.32(19)
C10 C11 N15 119.4(2)
C12 C11 N15 120.31(19)
O16 C8 C13 120.25(18)
O16 C8 C9 126.41(17)
C13 C8 C9 113.30(17)
C10 C9 C8 122.98(17)
C10 C9 N14 116.54(19)
C8 C9 N14 120.48(18)
C12 C13 C8 123.55(19)
C12 C13 H13 118.2
C8 C13 H13 118.2
C13 C12 C11 119.99(18)
C13 C12 H12 120.0
C11 C12 H12 120.0
C11 C10 C9 119.78(19)
C11 C10 H10 120.1
C9 C10 H10 120.1
O20 N15 O19 122.3(2)
O20 N15 C11 119.1(2)
O19 N15 C11 118.6(2)
O18 N14 O17 122.0(2)
O18 N14 C9 118.5(2)
O17 N14 C9 119.37(19)
C7 N1 C2 111.12(18)
C7 N1 C6 110.08(19)
C2 N1 C6 111.34(17)
C7 N1 H1 108.1(14)
C2 N1 H1 107.8(14)
C6 N1 H1 108.3(15)
N1 C2 C3 110.72(17)
N1 C2 H2A 109.5
C3 C2 H2A 109.5
N1 C2 H2B 109.5
C3 C2 H2B 109.5
H2A C2 H2B 108.1
C4 C3 C2 112.4(2)
C4 C3 H3A 109.1
C2 C3 H3A 109.1
C4 C3 H3B 109.1
C2 C3 H3B 109.1
H3A C3 H3B 107.9
C6 C5 C4 111.7(2)
C6 C5 H5A 109.3
C4 C5 H5A 109.3
C6 C5 H5B 109.3
C4 C5 H5B 109.3
H5A C5 H5B 107.9
C5 C4 C3 109.30(19)
C5 C4 H4A 109.8
C3 C4 H4A 109.8
C5 C4 H4B 109.8
C3 C4 H4B 109.8
H4A C4 H4B 108.3
N1 C6 C5 111.9(2)
N1 C6 H6A 109.2
C5 C6 H6A 109.2
N1 C6 H6B 109.2
C5 C6 H6B 109.2
H6A C6 H6B 107.9
N1 C7 H7A 109.5
N1 C7 H7B 109.5
H7A C7 H7B 109.5
N1 C7 H7C 109.5
H7A C7 H7C 109.5
H7B C7 H7C 109.5

loop_
_geom_bond_atom_site_label_1
_geom_bond_atom_site_label_2
_geom_bond_distance
O16 C8 1.259(2)
C11 C10 1.366(3)
C11 C12 1.398(3)
C11 N15 1.434(3)
C8 C13 1.435(3)
C8 C9 1.439(3)
C9 C10 1.377(3)
C9 N14 1.440(3)
C13 C12 1.347(3)
C13 H13 0.9300
C12 H12 0.9300
C10 H10 0.9300
O17 N14 1.229(2)
N15 O20 1.219(3)
N15 O19 1.229(3)
N14 O18 1.221(2)
N1 C7 1.484(3)
N1 C2 1.493(3)
N1 C6 1.495(3)
N1 H1 0.91(2)
C2 C3 1.514(3)
C2 H2A 0.9700
C2 H2B 0.9700
C3 C4 1.510(4)
C3 H3A 0.9700
C3 H3B 0.9700
C5 C6 1.501(3)
C5 C4 1.501(3)
C5 H5A 0.9700
C5 H5B 0.9700
C4 H4A 0.9700
C4 H4B 0.9700
C6 H6A 0.9700
C6 H6B 0.9700
C7 H7A 0.9600
C7 H7B 0.9600
C7 H7C 0.9600

loop_
_geom_hbond_atom_site_label_D
_geom_hbond_atom_site_label_H
_geom_hbond_atom_site_label_A
_geom_hbond_distance_DH
_geom_hbond_distance_HA
_geom_hbond_distance_DA
_geom_hbond_angle_DHA
_geom_hbond_site_symmetry_A
C7 H7A O19 0.96 2.54 3.413(3) 151.9 3_566
C7 H7B O17 0.96 2.35 2.982(3) 122.5 .
C7 H7C O18 0.96 2.50 3.282(3) 138.1 4_575
N1 H1 O16 0.91(2) 1.82(2) 2.709(2) 165(2) .
N1 H1 O17 0.91(2) 2.52(2) 3.068(3) 119.5(17) .
C7 H7A O19 0.96 2.54 3.413(3) 151.9 3_566
C7 H7B O17 0.96 2.35 2.982(3) 122.5 .
C7 H7C O18 0.96 2.50 3.282(3) 138.1 4_575
N1 H1 O16 0.91(2) 1.82(2) 2.709(2) 165(2) .
N1 H1 O17 0.91(2) 2.52(2) 3.068(3) 119.5(17) .
